data_7056283
loop_
_publ_author_name
'Chen, Zhaohui'
'Liu, Yaqin'
'Shi, Yunjing'
'Zhang, Wenyao'
'Jing, Qun'
'Fang, Yuan'
'Dong, Xiaoyu'

_publ_section_title
;
 M3V2B10O23 (M = Ca, Sr): Two new vanadoborates with new [V2B10O23]\\infty
 double layers
;
_journal_name_full 'New J. Chem.'
_journal_paper_doi 10.1039/C6NJ04069A
_journal_year 2017
_chemical_formula_sum 'B10 O23 Sr3 V2'
_chemical_formula_weight 840.84
_chemical_name_systematic
; 
 ? 
;
_space_group_IT_number 2
_symmetry_cell_setting triclinic
_symmetry_space_group_name_Hall '-P 1'
_symmetry_space_group_name_H-M 'P -1'
_atom_sites_solution_primary direct
_atom_sites_solution_secondary difmap
_audit_creation_method SHELXL-97
_cell_angle_alpha 114.333(3)
_cell_angle_beta 103.334(3)
_cell_angle_gamma 90.432(3)
_cell_formula_units_Z 2
_cell_length_a 6.639(2)
_cell_length_b 11.571(4)
_cell_length_c 12.998(4)
_cell_measurement_reflns_used 1942
_cell_measurement_temperature 296(2)
_cell_measurement_theta_max 27.68
_cell_measurement_theta_min 3.15
_cell_volume 879.3(5)
_computing_cell_refinement 'Bruker FRAMBO'
_computing_data_collection 'Bruker FRAMBO'
_computing_data_reduction 'Bruker SAINT'
_computing_molecular_graphics 'Bruker SHELXTL'
_computing_publication_material 'Bruker SHELXTL'
_computing_structure_refinement 'SHELXL-97 (Sheldrick, 1997)'
_computing_structure_solution 'SHELXS-97 (Sheldrick, 1990)'
_diffrn_ambient_temperature 296(2)
_diffrn_measured_fraction_theta_full 0.964
_diffrn_measured_fraction_theta_max 0.964
_diffrn_measurement_device_type 'multiwire proportional'
_diffrn_measurement_method 'phi and omega scans'
_diffrn_radiation_monochromator graphite
_diffrn_radiation_source 'fine-focus sealed tube'
_diffrn_radiation_type MoK\a
_diffrn_radiation_wavelength 0.71073
_diffrn_reflns_av_R_equivalents 0.0432
_diffrn_reflns_av_sigmaI/netI 0.0756
_diffrn_reflns_limit_h_max 8
_diffrn_reflns_limit_h_min -8
_diffrn_reflns_limit_k_max 14
_diffrn_reflns_limit_k_min -15
_diffrn_reflns_limit_l_max 16
_diffrn_reflns_limit_l_min -12
_diffrn_reflns_number 6431
_diffrn_reflns_theta_full 27.68
_diffrn_reflns_theta_max 27.68
_diffrn_reflns_theta_min 3.15
_exptl_absorpt_coefficient_mu 10.193
_exptl_absorpt_correction_T_max 0.4288
_exptl_absorpt_correction_T_min 0.2350
_exptl_absorpt_correction_type numerical
_exptl_absorpt_process_details face-indexed
_exptl_crystal_colour colorless
_exptl_crystal_density_diffrn 3.176
_exptl_crystal_density_method 'not measured'
_exptl_crystal_description block
_exptl_crystal_F_000 788
_exptl_crystal_size_max 0.20
_exptl_crystal_size_mid 0.15
_exptl_crystal_size_min 0.10
_refine_diff_density_max 2.915
_refine_diff_density_min -2.101
_refine_diff_density_rms 0.247
_refine_ls_extinction_method none
_refine_ls_goodness_of_fit_ref 1.018
_refine_ls_matrix_type full
_refine_ls_number_parameters 388
_refine_ls_number_reflns 3951
_refine_ls_number_restraints 18
_refine_ls_restrained_S_all 1.016
_refine_ls_R_factor_all 0.0722
_refine_ls_R_factor_gt 0.0516
_refine_ls_shift/su_max 0.000
_refine_ls_shift/su_mean 0.000
_refine_ls_structure_factor_coef Fsqd
_refine_ls_weighting_details 'calc w=1/[\s^2^(Fo^2^)+(0.0645P)^2^+6.2160P] where P=(Fo^2^+2Fc^2^)/3'
_refine_ls_weighting_scheme calc
_refine_ls_wR_factor_gt 0.1245
_refine_ls_wR_factor_ref 0.1406
_reflns_number_gt 3022
_reflns_number_total 3951
_reflns_threshold_expression >2sigma(I)
_cod_data_source_file c6nj04069a3.cif
_cod_data_source_block 1
_cod_depositor_comments
;
The following automatic conversions were performed:

'_symmetry_cell_setting' value 'Triclinic' changed to 'triclinic'
according to
/home/data/users/saulius/crontab/automatic-downloads/rss-feeds/RSC/lib/dictionaries/cif_core.dic
dictionary named 'cif_core.dic' version 2.4.2 from 2011-04-26.

Automatic conversion script
Id: cif_fix_values 4973 2017-02-22 13:04:09Z antanas 
;
_cod_original_sg_symbol_H-M P-1
_cod_database_code 7056283

loop_
_symmetry_equiv_pos_as_xyz
'x, y, z'
'-x, -y, -z'

loop_
_atom_site_label
_atom_site_type_symbol
_atom_site_fract_x
_atom_site_fract_y
_atom_site_fract_z
_atom_site_U_iso_or_equiv
_atom_site_adp_type
_atom_site_occupancy
_atom_site_symmetry_multiplicity
_atom_site_calc_flag
_atom_site_refinement_flags
B1 B 0.2026(12) 0.8741(7) 0.3213(7) 0.0106(15) Uani 1 1 d .
B2 B 0.9183(11) 0.7577(7) 0.3443(7) 0.0086(15) Uani 1 1 d .
B3 B 0.2642(12) 0.6064(8) 0.6385(7) 0.0103(15) Uani 1 1 d .
B4 B -0.0837(11) 0.6598(7) 0.6707(7) 0.0081(14) Uani 1 1 d .
B5 B -0.4204(12) 0.7496(7) 0.6609(7) 0.0094(15) Uani 1 1 d .
B6 B -0.4729(12) 0.9480(8) 0.6326(7) 0.0104(15) Uani 1 1 d .
B7 B 0.0438(14) 0.2908(9) -0.1524(8) 0.0183(18) Uani 1 1 d .
B8 B -0.0157(12) 0.5591(8) 0.3804(7) 0.0111(15) Uani 1 1 d .
B9 B 0.4173(12) 1.1435(8) 0.6280(7) 0.0112(15) Uani 1 1 d .
B10 B -0.1936(13) 0.7946(9) -0.1509(8) 0.0157(17) Uani 1 1 d .
O1 O 0.1369(9) 1.1449(7) 0.0312(5) 0.0318(16) Uani 1 1 d .
O2 O -0.3675(7) 0.8172(5) -0.2132(4) 0.0135(11) Uani 1 1 d .
O3 O 0.1193(8) 0.8020(5) 0.1946(5) 0.0163(11) Uani 1 1 d .
O4 O 0.1064(10) 0.3587(6) -0.0331(5) 0.0312(16) Uani 1 1 d .
O5 O 0.7332(7) 0.7836(5) 0.3939(4) 0.0096(10) Uani 1 1 d .
O6 O 0.3859(7) 0.8151(5) 0.3599(5) 0.0132(11) Uani 1 1 d .
O7 O 0.0462(7) 0.8770(4) 0.3825(4) 0.0089(10) Uani 1 1 d .
O8 O 0.3708(7) 1.0273(5) 0.6267(5) 0.0140(11) Uani 1 1 d .
O9 O -0.2713(7) 0.9928(4) 0.6524(4) 0.0109(10) Uani 1 1 d .
O10 O -0.2360(7) 0.7195(5) 0.6165(4) 0.0081(9) Uani 1 1 d .
O11 O 0.1179(7) 0.6887(5) 0.6508(5) 0.0124(10) Uani 1 1 d .
O12 O 0.4492(7) 0.6246(5) 0.6183(4) 0.0106(10) Uani 1 1 d .
O13 O 0.1357(7) 0.4812(5) 0.3799(5) 0.0125(10) Uani 1 1 d .
O14 O 0.0417(7) 0.6806(5) 0.4006(4) 0.0109(10) Uani 1 1 d .
O15 O 0.7816(7) 0.5135(5) 0.3652(5) 0.0116(10) Uani 1 1 d .
O16 O -0.0597(8) 0.7110(5) -0.2015(5) 0.0173(11) Uani 1 1 d .
O17 O -0.5431(7) 0.8282(4) 0.6098(4) 0.0102(10) Uani 1 1 d .
O18 O 0.1446(8) 0.3148(5) -0.2213(4) 0.0166(12) Uani 1 1 d .
O20 O 0.1438(17) 0.9600(10) -0.1855(10) 0.019(2) Uani 0.50 1 d PU
O21 O 0.5880(15) 1.0701(10) 0.0054(10) 0.017(2) Uani 0.50 1 d P
O22 O 0.4212(16) 0.5707(10) 0.0094(10) 0.018(2) Uani 0.50 1 d P
O23 O 0.304(2) 0.5453(11) 0.1903(10) 0.027(3) Uani 0.50 1 d P
O24 O 0.455(2) 1.1367(13) -0.0734(13) 0.038(3) Uani 0.50 1 d P
O26 O 0.516(2) 0.3685(13) 0.0816(13) 0.037(3) Uani 0.50 1 d P
O27 O 0.419(2) 0.4403(13) 0.1819(12) 0.038(3) Uani 0.50 1 d P
O28 O 0.305(2) 0.5970(15) 0.0892(14) 0.047(4) Uani 0.50 1 d P
O29 O 0.260(3) 1.0642(19) -0.1765(18) 0.070(5) Uani 0.50 1 d PU
O30 O 0.218(3) 0.906(2) -0.0891(18) 0.074(6) Uani 0.50 1 d PU
Sr1 Sr 0.19418(10) 0.74734(7) -0.00453(6) 0.01318(18) Uani 1 1 d .
Sr2 Sr 0.45438(10) 0.61765(6) 0.40101(6) 0.01179(18) Uani 1 1 d .
Sr3 Sr 0.04839(10) 0.88400(6) 0.60341(6) 0.01154(18) Uani 1 1 d .
V4 V 0.3502(2) 0.45652(13) 0.06112(12) 0.0199(3) Uani 1 1 d .
V5 V 0.2991(2) 1.04872(15) -0.05912(12) 0.0260(4) Uani 1 1 d .

loop_
_atom_site_aniso_label
_atom_site_aniso_U_11
_atom_site_aniso_U_22
_atom_site_aniso_U_33
_atom_site_aniso_U_23
_atom_site_aniso_U_13
_atom_site_aniso_U_12
B1 0.010(4) 0.009(4) 0.014(4) 0.006(3) 0.002(3) -0.002(3)
B2 0.006(3) 0.013(4) 0.016(4) 0.013(3) 0.006(3) 0.003(3)
B3 0.005(3) 0.021(4) 0.008(4) 0.009(3) 0.004(3) 0.003(3)
B4 0.005(3) 0.012(4) 0.004(3) 0.002(3) 0.000(3) 0.000(3)
B5 0.009(4) 0.009(4) 0.009(4) 0.003(3) 0.002(3) 0.002(3)
B6 0.011(4) 0.011(4) 0.007(4) 0.002(3) 0.005(3) -0.001(3)
B7 0.017(4) 0.019(4) 0.019(5) 0.007(4) 0.005(3) -0.001(3)
B8 0.009(4) 0.017(4) 0.011(4) 0.008(3) 0.004(3) 0.005(3)
B9 0.009(4) 0.017(4) 0.011(4) 0.008(3) 0.006(3) 0.003(3)
B10 0.013(4) 0.021(4) 0.012(4) 0.004(3) 0.007(3) 0.004(3)
O1 0.025(3) 0.051(4) 0.004(3) 0.000(3) -0.002(2) 0.022(3)
O2 0.012(3) 0.018(3) 0.008(3) 0.004(2) 0.002(2) 0.005(2)
O3 0.020(3) 0.017(3) 0.012(3) 0.006(2) 0.005(2) -0.004(2)
O4 0.030(3) 0.046(4) 0.010(3) 0.006(3) 0.002(2) -0.022(3)
O5 0.007(2) 0.014(2) 0.014(3) 0.011(2) 0.0032(19) 0.0038(18)
O6 0.009(2) 0.012(2) 0.022(3) 0.009(2) 0.004(2) 0.0020(18)
O7 0.008(2) 0.010(2) 0.008(2) 0.0027(19) 0.0023(18) 0.0009(17)
O8 0.008(2) 0.012(2) 0.028(3) 0.013(2) 0.006(2) 0.0036(18)
O9 0.009(2) 0.007(2) 0.017(3) 0.005(2) 0.0031(19) 0.0010(17)
O10 0.005(2) 0.014(2) 0.010(2) 0.009(2) 0.0026(18) 0.0047(17)
O11 0.009(2) 0.011(2) 0.023(3) 0.011(2) 0.009(2) 0.0027(18)
O12 0.005(2) 0.011(2) 0.016(3) 0.006(2) 0.0037(19) 0.0002(17)
O13 0.007(2) 0.012(2) 0.022(3) 0.009(2) 0.005(2) 0.0026(18)
O14 0.009(2) 0.011(2) 0.013(3) 0.004(2) 0.0036(19) 0.0017(18)
O15 0.009(2) 0.011(2) 0.019(3) 0.009(2) 0.006(2) 0.0039(18)
O16 0.019(3) 0.024(3) 0.010(3) 0.008(2) 0.005(2) 0.011(2)
O17 0.008(2) 0.010(2) 0.016(3) 0.007(2) 0.0042(19) 0.0032(17)
O18 0.017(3) 0.019(3) 0.011(3) 0.004(2) 0.003(2) -0.009(2)
O20 0.020(2) 0.019(2) 0.019(2) 0.0080(13) 0.0051(12) 0.0021(10)
O21 0.008(5) 0.025(6) 0.021(6) 0.012(5) 0.008(4) 0.005(4)
O22 0.018(5) 0.017(5) 0.024(6) 0.011(5) 0.010(5) -0.006(4)
O23 0.038(7) 0.021(6) 0.008(5) 0.001(5) -0.010(5) -0.005(5)
O24 0.037(8) 0.037(8) 0.047(9) 0.020(7) 0.019(7) 0.000(6)
O26 0.028(7) 0.035(8) 0.057(10) 0.030(7) 0.010(7) 0.004(6)
O27 0.046(9) 0.037(8) 0.031(8) 0.018(6) 0.008(6) -0.011(6)
O28 0.048(9) 0.049(9) 0.052(10) 0.023(8) 0.028(8) 0.018(7)
O29 0.070(5) 0.070(5) 0.070(5) 0.030(2) 0.0181(17) 0.0085(12)
O30 0.074(6) 0.074(6) 0.074(6) 0.031(3) 0.0189(18) 0.0085(12)
Sr1 0.0100(3) 0.0205(4) 0.0126(3) 0.0099(3) 0.0039(2) 0.0031(2)
Sr2 0.0088(3) 0.0122(3) 0.0167(4) 0.0080(3) 0.0042(2) 0.0015(2)
Sr3 0.0092(3) 0.0119(3) 0.0156(4) 0.0067(3) 0.0054(2) 0.0026(2)
V4 0.0218(7) 0.0227(7) 0.0132(7) 0.0070(6) 0.0020(5) -0.0075(5)
V5 0.0208(7) 0.0351(9) 0.0132(7) 0.0026(6) 0.0020(6) 0.0154(6)

loop_
_atom_type_symbol
_atom_type_description
_atom_type_scat_dispersion_real
_atom_type_scat_dispersion_imag
_atom_type_scat_source
O O 0.0106 0.0060 'International Tables Vol C Tables 4.2.6.8 and 6.1.1.4'
B B 0.0013 0.0007 'International Tables Vol C Tables 4.2.6.8 and 6.1.1.4'
V V 0.3005 0.5294 'International Tables Vol C Tables 4.2.6.8 and 6.1.1.4'
Sr Sr -1.5307 3.2498 'International Tables Vol C Tables 4.2.6.8 and 6.1.1.4'

loop_
_geom_angle_atom_site_label_1
_geom_angle_atom_site_label_2
_geom_angle_atom_site_label_3
_geom_angle
_geom_angle_site_symmetry_1
_geom_angle_site_symmetry_3
O7 B1 O3 111.3(6) . .
O7 B1 O9 107.8(6) . 2_576
O3 B1 O9 109.2(6) . 2_576
O7 B1 O6 111.3(6) . .
O3 B1 O6 108.4(6) . .
O9 B1 O6 108.8(5) 2_576 .
O7 B1 Sr3 60.8(3) . 2_576
O3 B1 Sr3 106.1(5) . 2_576
O9 B1 Sr3 51.8(3) 2_576 2_576
O6 B1 Sr3 144.7(5) . 2_576
O18 B2 O7 114.6(6) 2_665 1_655
O18 B2 O5 110.6(6) 2_665 .
O7 B2 O5 109.2(6) 1_655 .
O18 B2 O14 109.7(6) 2_665 1_655
O7 B2 O14 107.2(6) 1_655 1_655
O5 B2 O14 105.0(5) . 1_655
O18 B2 Sr3 174.1(5) 2_665 1_655
O7 B2 Sr3 70.5(4) 1_655 1_655
O5 B2 Sr3 69.1(4) . 1_655
O14 B2 Sr3 65.2(3) 1_655 1_655
O12 B3 O11 125.4(7) . .
O12 B3 O15 114.9(6) . 2_666
O11 B3 O15 119.5(6) . 2_666
O12 B3 Sr2 62.9(4) . 2_666
O11 B3 Sr2 171.0(5) . 2_666
O15 B3 Sr2 52.0(3) 2_666 2_666
O10 B4 O11 106.8(6) . .
O10 B4 O16 112.1(6) . 1_556
O11 B4 O16 108.4(5) . 1_556
O10 B4 O13 112.5(5) . 2_566
O11 B4 O13 109.1(5) . 2_566
O16 B4 O13 107.8(6) 1_556 2_566
O10 B4 Sr3 57.9(3) . .
O11 B4 Sr3 51.8(3) . .
O16 B4 Sr3 110.1(4) 1_556 .
O13 B4 Sr3 141.5(5) 2_566 .
O2 B5 O10 112.0(6) 1_556 .
O2 B5 O17 109.0(6) 1_556 .
O10 B5 O17 110.1(6) . .
O2 B5 O12 111.9(6) 1_556 1_455
O10 B5 O12 106.2(5) . 1_455
O17 B5 O12 107.6(6) . 1_455
O2 B5 Sr2 177.3(5) 1_556 1_455
O10 B5 Sr2 70.2(4) . 1_455
O17 B5 Sr2 68.5(3) . 1_455
O12 B5 Sr2 68.5(3) 1_455 1_455
O17 B6 O9 125.9(7) . .
O17 B6 O8 114.5(6) . 1_455
O9 B6 O8 119.4(6) . 1_455
O17 B6 Sr3 61.7(3) . 1_455
O9 B6 Sr3 172.0(5) . 1_455
O8 B6 Sr3 53.4(3) 1_455 1_455
O18 B7 O3 123.0(8) . 2_565
O18 B7 O4 120.5(7) . .
O3 B7 O4 116.4(7) 2_565 .
O18 B7 Sr1 176.3(6) . 2_565
O3 B7 Sr1 58.2(4) 2_565 2_565
O4 B7 Sr1 58.5(4) . 2_565
O14 B8 O13 117.7(6) . .
O14 B8 O15 123.1(7) . 1_455
O13 B8 O15 119.2(7) . 1_455
O14 B8 Sr2 65.7(4) . .
O13 B8 Sr2 52.2(3) . .
O15 B8 Sr2 171.1(5) 1_455 .
O6 B9 O5 116.8(7) 2_676 2_676
O6 B9 O8 120.4(7) 2_676 .
O5 B9 O8 122.4(6) 2_676 .
O6 B9 Sr2 55.7(4) 2_676 2_676
O5 B9 Sr2 61.2(4) 2_676 2_676
O8 B9 Sr2 171.6(5) . 2_676
O2 B10 O1 121.2(7) . 2_575
O2 B10 O16 123.2(7) . .
O1 B10 O16 115.6(7) 2_575 .
O2 B10 Sr1 178.4(6) . .
O1 B10 Sr1 57.2(4) 2_575 .
O16 B10 Sr1 58.3(4) . .
B10 O1 V5 125.2(5) 2_575 .
B10 O1 Sr1 96.0(5) 2_575 2_575
V5 O1 Sr1 137.7(3) . 2_575
B10 O2 B5 118.7(6) . 1_554
B7 O3 B1 119.7(6) 2_565 .
B7 O3 Sr1 95.1(5) 2_565 .
B1 O3 Sr1 144.2(4) . .
B7 O4 V4 130.7(5) . .
B7 O4 Sr1 94.4(5) . 2_565
V4 O4 Sr1 133.3(3) . 2_565
B9 O5 B2 125.6(6) 2_676 .
B9 O5 Sr2 92.4(4) 2_676 .
B2 O5 Sr2 129.1(4) . .
B9 O5 Sr3 120.3(4) 2_676 1_655
B2 O5 Sr3 81.1(4) . 1_655
Sr2 O5 Sr3 109.87(17) . 1_655
B9 O6 B1 123.3(6) 2_676 .
B9 O6 Sr2 98.9(4) 2_676 .
B1 O6 Sr2 137.5(4) . .
B1 O7 B2 116.3(5) . 1_455
B1 O7 Sr3 92.3(4) . 2_576
B2 O7 Sr3 132.7(4) 1_455 2_576
B1 O7 Sr3 135.1(4) . .
B2 O7 Sr3 80.7(4) 1_455 .
Sr3 O7 Sr3 105.62(15) 2_576 .
B9 O8 B6 120.2(6) . 1_655
B9 O8 Sr3 138.8(4) . .
B6 O8 Sr3 100.8(4) 1_655 .
B6 O9 B1 123.6(6) . 2_576
B6 O9 Sr3 133.1(4) . .
B1 O9 Sr3 101.2(4) 2_576 .
B4 O10 B5 117.0(6) . .
B4 O10 Sr3 95.8(4) . .
B5 O10 Sr3 127.9(4) . .
B4 O10 Sr2 131.4(4) . 1_455
B5 O10 Sr2 81.0(4) . 1_455
Sr3 O10 Sr2 107.51(16) . 1_455
B3 O11 B4 121.8(6) . .
B3 O11 Sr3 135.2(4) . .
B4 O11 Sr3 101.5(4) . .
B3 O12 B5 126.9(6) . 1_655
B3 O12 Sr2 118.6(4) . .
B5 O12 Sr2 81.6(4) 1_655 .
B3 O12 Sr2 91.7(4) . 2_666
B5 O12 Sr2 133.1(4) 1_655 2_666
Sr2 O12 Sr2 103.97(16) . 2_666
B8 O13 B4 121.1(6) . 2_566
B8 O13 Sr2 102.7(4) . .
B4 O13 Sr2 131.8(4) 2_566 .
B8 O14 B2 125.9(6) . 1_455
B8 O14 Sr3 123.0(4) . .
B2 O14 Sr3 84.4(4) 1_455 .
B8 O14 Sr2 88.6(4) . .
B2 O14 Sr2 128.8(4) 1_455 .
Sr3 O14 Sr2 109.03(16) . .
B8 O15 B3 120.6(6) 1_655 2_666
B8 O15 Sr2 134.2(5) 1_655 .
B3 O15 Sr2 102.3(4) 2_666 .
B10 O16 B4 119.8(6) . 1_554
B10 O16 Sr1 94.6(5) . .
B4 O16 Sr1 144.1(4) 1_554 .
B6 O17 B5 123.0(6) . .
B6 O17 Sr3 93.1(4) . 1_455
B5 O17 Sr3 130.1(4) . 1_455
B6 O17 Sr2 122.7(4) . 1_455
B5 O17 Sr2 82.0(4) . 1_455
Sr3 O17 Sr2 108.03(16) 1_455 1_455
B7 O18 B2 120.1(6) . 2_665
O29 O20 O30 118.7(14) . .
O29 O20 V5 62.6(10) . .
O30 O20 V5 59.1(8) . .
O29 O20 Sr3 89.1(10) . 1_554
O30 O20 Sr3 139.4(10) . 1_554
V5 O20 Sr3 149.7(6) . 1_554
O30 O21 O24 138.8(13) 2_675 .
O30 O21 V5 55.8(9) 2_675 2_675
O24 O21 V5 163.6(9) . 2_675
O30 O21 V5 160.1(11) 2_675 .
O24 O21 V5 51.5(5) . .
V5 O21 V5 118.1(6) 2_675 .
O30 O21 Sr1 72.3(10) 2_675 2_675
O24 O21 Sr1 67.4(6) . 2_675
V5 O21 Sr1 123.9(5) 2_675 2_675
V5 O21 Sr1 118.0(5) . 2_675
O28 O22 O26 139.4(11) . 2_665
O28 O22 V4 56.6(8) . .
O26 O22 V4 160.3(8) 2_665 .
O28 O22 V4 162.7(11) . 2_665
O26 O22 V4 50.3(5) 2_665 2_665
V4 O22 V4 118.4(6) . 2_665
O28 O22 Sr1 72.1(8) . .
O26 O22 Sr1 68.0(6) 2_665 .
V4 O22 Sr1 123.2(5) . .
V4 O22 Sr1 117.7(5) 2_665 .
O27 O23 O28 114.9(11) . .
O27 O23 V4 62.7(7) . .
O28 O23 V4 56.0(7) . .
O27 O23 Sr2 83.5(8) . .
O28 O23 Sr2 138.1(8) . .
V4 O23 Sr2 141.7(7) . .
V5 O24 O29 60.8(9) . .
V5 O24 O21 72.5(7) . .
O29 O24 O21 122.3(12) . .
V5 O24 Sr1 145.2(9) . 2_675
O29 O24 Sr1 151.7(11) . 2_675
O21 O24 Sr1 74.6(6) . 2_675
O27 O26 V4 63.5(8) . .
O27 O26 O22 124.9(10) . 2_665
V4 O26 O22 71.0(7) . 2_665
O27 O26 Sr1 151.0(10) . 2_665
V4 O26 Sr1 142.4(8) . 2_665
O22 O26 Sr1 72.5(6) 2_665 2_665
O23 O27 O26 124.1(12) . .
O23 O27 V4 66.3(8) . .
O26 O27 V4 59.4(7) . .
O23 O27 Sr2 65.0(7) . .
O26 O27 Sr2 150.2(9) . .
V4 O27 Sr2 128.2(8) . .
O22 O28 V4 76.1(8) . .
O22 O28 O23 131.6(13) . .
V4 O28 O23 62.5(7) . .
O22 O28 Sr1 76.9(9) . .
V4 O28 Sr1 142.9(9) . .
O23 O28 Sr1 151.1(9) . .
O20 O29 O24 123.1(16) . .
O20 O29 V5 66.4(10) . .
O24 O29 V5 58.9(9) . .
O20 O29 Sr3 61.2(9) . 1_554
O24 O29 Sr3 155.6(12) . 1_554
V5 O29 Sr3 126.5(11) . 1_554
O21 O30 V5 76.7(11) 2_675 .
O21 O30 O20 130.3(16) 2_675 .
V5 O30 O20 61.0(9) . .
O21 O30 Sr1 75.2(10) 2_675 .
V5 O30 Sr1 144.4(12) . .
O20 O30 Sr1 153.2(12) . .
O24 Sr1 O26 62.2(5) 2_675 2_665
O24 Sr1 O30 70.3(6) 2_675 .
O26 Sr1 O30 93.6(6) 2_665 .
O24 Sr1 O28 91.3(5) 2_675 .
O26 Sr1 O28 70.4(5) 2_665 .
O30 Sr1 O28 160.1(6) . .
O24 Sr1 O21 38.0(4) 2_675 2_675
O26 Sr1 O21 79.7(4) 2_665 2_675
O30 Sr1 O21 32.5(5) . 2_675
O28 Sr1 O21 129.3(4) . 2_675
O24 Sr1 O1 123.1(4) 2_675 2_575
O26 Sr1 O1 150.9(4) 2_665 2_575
O30 Sr1 O1 65.9(5) . 2_575
O28 Sr1 O1 133.2(4) . 2_575
O21 Sr1 O1 90.9(3) 2_675 2_575
O24 Sr1 O3 96.0(4) 2_675 .
O26 Sr1 O3 128.1(4) 2_665 .
O30 Sr1 O3 124.4(5) . .
O28 Sr1 O3 63.3(4) . .
O21 Sr1 O3 112.6(3) 2_675 .
O1 Sr1 O3 80.98(19) 2_575 .
O24 Sr1 O4 147.4(4) 2_675 2_565
O26 Sr1 O4 123.8(3) 2_665 2_565
O30 Sr1 O4 134.3(5) . 2_565
O28 Sr1 O4 65.6(4) . 2_565
O21 Sr1 O4 156.5(3) 2_675 2_565
O1 Sr1 O4 69.2(2) 2_575 2_565
O3 Sr1 O4 53.72(17) . 2_565
O24 Sr1 O16 125.8(4) 2_675 .
O26 Sr1 O16 98.6(4) 2_665 .
O30 Sr1 O16 60.5(5) . .
O28 Sr1 O16 131.8(4) . .
O21 Sr1 O16 91.7(3) 2_675 .
O1 Sr1 O16 53.88(17) 2_575 .
O3 Sr1 O16 129.45(17) . .
O4 Sr1 O16 86.48(19) 2_565 .
O24 Sr1 O22 78.4(4) 2_675 .
O26 Sr1 O22 39.5(4) 2_665 .
O30 Sr1 O22 132.6(5) . .
O28 Sr1 O22 31.0(4) . .
O21 Sr1 O22 110.9(3) 2_675 .
O1 Sr1 O22 158.0(3) 2_575 .
O3 Sr1 O22 92.9(3) . .
O4 Sr1 O22 90.1(3) 2_565 .
O16 Sr1 O22 119.8(3) . .
O24 Sr1 B7 121.5(4) 2_675 2_565
O26 Sr1 B7 129.6(4) 2_665 2_565
O30 Sr1 B7 136.5(5) . 2_565
O28 Sr1 B7 59.6(4) . 2_565
O21 Sr1 B7 137.4(3) 2_675 2_565
O1 Sr1 B7 74.8(2) 2_575 2_565
O3 Sr1 B7 26.7(2) . 2_565
O4 Sr1 B7 27.1(2) 2_565 2_565
O16 Sr1 B7 109.8(2) . 2_565
O22 Sr1 B7 90.2(3) . 2_565
O24 Sr1 B10 129.6(4) 2_675 .
O26 Sr1 B10 125.2(4) 2_665 .
O30 Sr1 B10 59.9(5) . .
O28 Sr1 B10 139.1(4) . .
O21 Sr1 B10 91.7(3) 2_675 .
O1 Sr1 B10 26.78(19) 2_575 .
O3 Sr1 B10 105.3(2) . .
O4 Sr1 B10 76.2(2) 2_565 .
O16 Sr1 B10 27.11(19) . .
O22 Sr1 B10 143.0(3) . .
B7 Sr1 B10 92.2(2) 2_565 .
O23 Sr2 O13 81.8(3) . .
O23 Sr2 O15 91.2(3) . .
O13 Sr2 O15 118.86(16) . .
O23 Sr2 O6 71.5(3) . .
O13 Sr2 O6 115.99(16) . .
O15 Sr2 O6 118.76(16) . .
O23 Sr2 O27 31.5(4) . .
O13 Sr2 O27 81.6(3) . .
O15 Sr2 O27 64.8(3) . .
O6 Sr2 O27 99.6(3) . .
O23 Sr2 O5 89.0(3) . .
O13 Sr2 O5 166.98(16) . .
O15 Sr2 O5 70.34(15) . .
O6 Sr2 O5 51.79(15) . .
O27 Sr2 O5 95.5(3) . .
O23 Sr2 O17 138.6(3) . 1_655
O13 Sr2 O17 99.95(15) . 1_655
O15 Sr2 O17 121.85(15) . 1_655
O6 Sr2 O17 70.68(16) . 1_655
O27 Sr2 O17 169.9(3) . 1_655
O5 Sr2 O17 80.80(14) . 1_655
O23 Sr2 O12 152.1(3) . .
O13 Sr2 O12 70.21(16) . .
O15 Sr2 O12 102.10(15) . .
O6 Sr2 O12 120.51(15) . .
O27 Sr2 O12 137.8(3) . .
O5 Sr2 O12 118.51(14) . .
O17 Sr2 O12 50.84(14) 1_655 .
O23 Sr2 O12 94.4(3) . 2_666
O13 Sr2 O12 68.95(15) . 2_666
O15 Sr2 O12 51.04(14) . 2_666
O6 Sr2 O12 163.40(16) . 2_666
O27 Sr2 O12 64.7(3) . 2_666
O5 Sr2 O12 121.30(14) . 2_666
O17 Sr2 O12 125.22(15) 1_655 2_666
O12 Sr2 O12 76.03(16) . 2_666
O23 Sr2 O10 157.7(3) . 1_655
O13 Sr2 O10 119.13(16) . 1_655
O15 Sr2 O10 72.40(15) . 1_655
O6 Sr2 O10 102.66(15) . 1_655
O27 Sr2 O10 137.1(3) . 1_655
O5 Sr2 O10 71.43(14) . 1_655
O17 Sr2 O10 50.56(13) 1_655 1_655
O12 Sr2 O10 49.57(13) . 1_655
O12 Sr2 O10 87.05(14) 2_666 1_655
O23 Sr2 O14 80.0(3) . .
O13 Sr2 O14 50.79(15) . .
O15 Sr2 O14 167.05(15) . .
O6 Sr2 O14 67.55(15) . .
O27 Sr2 O14 103.8(3) . .
O5 Sr2 O14 118.55(14) . .
O17 Sr2 O14 70.37(14) 1_655 .
O12 Sr2 O14 82.24(14) . .
O12 Sr2 O14 119.73(14) 2_666 .
O10 Sr2 O14 118.49(14) 1_655 .
O23 Sr2 B5 167.9(3) . 1_655
O13 Sr2 B5 97.6(2) . 1_655
O15 Sr2 B5 99.57(19) . 1_655
O6 Sr2 B5 98.20(19) . 1_655
O27 Sr2 B5 160.5(4) . 1_655
O5 Sr2 B5 89.40(18) . 1_655
O17 Sr2 B5 29.48(18) 1_655 1_655
O12 Sr2 B5 29.87(17) . 1_655
O12 Sr2 B5 96.71(19) 2_666 1_655
O10 Sr2 B5 28.87(17) 1_655 1_655
O14 Sr2 B5 90.23(18) . 1_655
O20 Sr3 O9 79.6(3) 1_556 .
O20 Sr3 O8 87.8(3) 1_556 .
O9 Sr3 O8 117.29(16) . .
O20 Sr3 O11 71.9(3) 1_556 .
O9 Sr3 O11 116.64(15) . .
O8 Sr3 O11 116.79(16) . .
O20 Sr3 O14 143.6(3) 1_556 .
O9 Sr3 O14 124.26(15) . .
O8 Sr3 O14 101.21(16) . .
O11 Sr3 O14 72.52(16) . .
O20 Sr3 O10 82.4(3) 1_556 .
O9 Sr3 O10 69.31(15) . .
O8 Sr3 O10 167.08(16) . .
O11 Sr3 O10 51.96(14) . .
O14 Sr3 O10 82.05(14) . .
O20 Sr3 O29 29.7(5) 1_556 1_556
O9 Sr3 O29 84.7(4) . 1_556
O8 Sr3 O29 60.3(4) . 1_556
O11 Sr3 O29 95.2(5) . 1_556
O14 Sr3 O29 151.0(4) . 1_556
O10 Sr3 O29 111.4(4) . 1_556
O20 Sr3 O7 92.5(3) 1_556 2_576
O9 Sr3 O7 52.24(14) . 2_576
O8 Sr3 O7 67.54(15) . 2_576
O11 Sr3 O7 163.19(15) . 2_576
O14 Sr3 O7 123.64(15) . 2_576
O10 Sr3 O7 121.16(14) . 2_576
O29 Sr3 O7 72.4(4) 1_556 2_576
O20 Sr3 O17 87.2(3) 1_556 1_655
O9 Sr3 O17 162.97(15) . 1_655
O8 Sr3 O17 50.90(15) . 1_655
O11 Sr3 O17 68.39(14) . 1_655
O14 Sr3 O17 72.56(14) . 1_655
O10 Sr3 O17 119.79(14) . 1_655
O29 Sr3 O17 78.5(4) 1_556 1_655
O7 Sr3 O17 118.41(14) 2_576 1_655
O20 Sr3 O5 147.9(3) 1_556 1_455
O9 Sr3 O5 74.29(15) . 1_455
O8 Sr3 O5 120.64(16) . 1_455
O11 Sr3 O5 103.54(15) . 1_455
O14 Sr3 O5 51.11(14) . 1_455
O10 Sr3 O5 71.17(14) . 1_455
O29 Sr3 O5 156.5(4) 1_556 1_455
O7 Sr3 O5 86.13(14) 2_576 1_455
O17 Sr3 O5 121.49(14) 1_655 1_455
O20 Sr3 O7 158.2(3) 1_556 .
O9 Sr3 O7 104.36(15) . .
O8 Sr3 O7 71.21(16) . .
O11 Sr3 O7 122.37(15) . .
O14 Sr3 O7 50.79(14) . .
O10 Sr3 O7 119.18(14) . .
O29 Sr3 O7 128.6(4) 1_556 .
O7 Sr3 O7 74.38(15) 2_576 .
O17 Sr3 O7 84.12(14) 1_655 .
O5 Sr3 O7 50.29(13) 1_455 .
O20 Sr3 B2 172.5(3) 1_556 1_455
O9 Sr3 B2 101.89(19) . 1_455
O8 Sr3 B2 97.90(19) . 1_455
O11 Sr3 B2 100.96(19) . 1_455
O14 Sr3 B2 30.37(18) . 1_455
O10 Sr3 B2 91.16(17) . 1_455
O29 Sr3 B2 157.3(5) 1_556 1_455
O7 Sr3 B2 94.22(18) 2_576 1_455
O17 Sr3 B2 92.62(18) 1_655 1_455
O5 Sr3 B2 29.79(17) 1_455 1_455
O7 Sr3 B2 28.79(17) . 1_455
O26 V4 O28 145.6(8) . .
O26 V4 O27 57.1(8) . .
O28 V4 O27 109.1(8) . .
O26 V4 O23 107.0(7) . .
O28 V4 O23 61.5(7) . .
O27 V4 O23 51.0(7) . .
O26 V4 O22 117.4(6) . .
O28 V4 O22 47.2(6) . .
O27 V4 O22 135.6(6) . .
O23 V4 O22 104.8(6) . .
O26 V4 O4 109.3(6) . .
O28 V4 O4 105.1(6) . .
O27 V4 O4 111.8(5) . .
O23 V4 O4 106.7(5) . .
O22 V4 O4 110.9(4) . .
O26 V4 O22 58.6(6) . 2_665
O28 V4 O22 106.7(6) . 2_665
O27 V4 O22 109.0(6) . 2_665
O23 V4 O22 138.3(5) . 2_665
O22 V4 O22 61.6(6) . 2_665
O4 V4 O22 114.9(4) . 2_665
O26 V4 Sr1 23.4(5) . 2_665
O28 V4 Sr1 138.5(6) . 2_665
O27 V4 Sr1 79.6(6) . 2_665
O23 V4 Sr1 127.0(4) . 2_665
O22 V4 Sr1 97.5(4) . 2_665
O4 V4 Sr1 108.9(2) . 2_665
O22 V4 Sr1 36.4(3) 2_665 2_665
O26 V4 Sr1 150.6(5) . .
O28 V4 Sr1 23.1(6) . .
O27 V4 Sr1 132.2(5) . .
O23 V4 Sr1 83.6(4) . .
O22 V4 Sr1 33.9(3) . .
O4 V4 Sr1 93.0(2) . .
O22 V4 Sr1 95.0(3) 2_665 .
Sr1 V4 Sr1 131.28(4) 2_665 .
O26 V4 Sr2 85.1(6) . .
O28 V4 Sr2 76.3(6) . .
O27 V4 Sr2 32.8(5) . .
O23 V4 Sr2 22.9(4) . .
O22 V4 Sr2 110.3(4) . .
O4 V4 Sr2 121.97(19) . .
O22 V4 Sr2 120.0(3) 2_665 .
Sr1 V4 Sr2 104.14(4) 2_665 .
Sr1 V4 Sr2 99.45(4) . .
O24 V5 O29 60.2(9) . .
O24 V5 O30 146.4(9) . .
O29 V5 O30 108.3(11) . .
O24 V5 O20 109.5(7) . .
O29 V5 O20 51.0(8) . .
O30 V5 O20 59.9(9) . .
O24 V5 O1 109.5(6) . .
O29 V5 O1 110.5(8) . .
O30 V5 O1 104.0(8) . .
O20 V5 O1 106.5(4) . .
O24 V5 O21 116.3(6) . 2_675
O29 V5 O21 136.1(8) . 2_675
O30 V5 O21 47.6(8) . 2_675
O20 V5 O21 103.3(5) . 2_675
O1 V5 O21 111.0(4) . 2_675
O24 V5 O21 56.0(7) . .
O29 V5 O21 108.2(8) . .
O30 V5 O21 106.6(8) . .
O20 V5 O21 134.8(5) . .
O1 V5 O21 118.6(4) . .
O21 V5 O21 61.9(6) 2_675 .
O24 V5 Sr1 21.5(6) . 2_675
O29 V5 Sr1 81.0(7) . 2_675
O30 V5 Sr1 139.7(7) . 2_675
O20 V5 Sr1 127.8(4) . 2_675
O1 V5 Sr1 109.0(2) . 2_675
O21 V5 Sr1 98.2(3) 2_675 2_675
O21 V5 Sr1 36.3(3) . 2_675
O24 V5 Sr3 91.4(6) . 1_554
O29 V5 Sr3 34.7(7) . 1_554
O30 V5 Sr3 73.8(8) . 1_554
O20 V5 Sr3 18.2(4) . 1_554
O1 V5 Sr3 116.59(19) . 1_554
O21 V5 Sr3 110.8(3) 2_675 1_554
O21 V5 Sr3 122.4(3) . 1_554
Sr1 V5 Sr3 109.60(4) 2_675 1_554
O24 V5 Sr1 148.2(6) . .
O29 V5 Sr1 130.2(7) . .
O30 V5 Sr1 22.0(8) . .
O20 V5 Sr1 81.4(4) . .
O1 V5 Sr1 94.8(3) . .
O21 V5 Sr1 32.8(3) 2_675 .
O21 V5 Sr1 94.7(3) . .
Sr1 V5 Sr1 130.93(4) 2_675 .
Sr3 V5 Sr1 95.75(4) 1_554 .

loop_
_geom_bond_atom_site_label_1
_geom_bond_atom_site_label_2
_geom_bond_distance
_geom_bond_site_symmetry_2
B1 O7 1.440(9) .
B1 O3 1.467(9) .
B1 O9 1.477(9) 2_576
B1 O6 1.488(9) .
B1 Sr3 3.183(8) 2_576
B2 O18 1.420(9) 2_665
B2 O7 1.448(9) 1_655
B2 O5 1.492(8) .
B2 O14 1.507(9) 1_655
B2 Sr3 2.967(8) 1_655
B3 O12 1.346(9) .
B3 O11 1.355(9) .
B3 O15 1.397(10) 2_666
B3 Sr2 3.145(8) 2_666
B4 O10 1.442(9) .
B4 O11 1.481(8) .
B4 O16 1.485(9) 1_556
B4 O13 1.489(9) 2_566
B4 Sr3 3.233(8) .
B5 O2 1.445(9) 1_556
B5 O10 1.456(9) .
B5 O17 1.480(9) .
B5 O12 1.499(9) 1_455
B5 Sr2 2.978(8) 1_455
B6 O17 1.348(9) .
B6 O9 1.359(9) .
B6 O8 1.400(9) 1_455
B6 Sr3 3.158(8) 1_455
B7 O18 1.344(10) .
B7 O3 1.360(10) 2_565
B7 O4 1.375(11) .
B7 Sr1 3.012(9) 2_565
B8 O14 1.354(9) .
B8 O13 1.354(9) .
B8 O15 1.382(9) 1_455
B8 Sr2 3.115(8) .
B9 O6 1.340(9) 2_676
B9 O5 1.367(9) 2_676
B9 O8 1.370(10) .
B9 Sr2 3.079(8) 2_676
B10 O2 1.344(10) .
B10 O1 1.371(10) 2_575
B10 O16 1.384(9) .
B10 Sr1 3.027(9) .
O1 B10 1.371(10) 2_575
O1 V5 1.817(6) .
O1 Sr1 2.559(6) 2_575
O2 B5 1.445(9) 1_554
O3 B7 1.360(10) 2_565
O3 Sr1 2.568(5) .
O4 V4 1.821(6) .
O4 Sr1 2.576(6) 2_565
O5 B9 1.367(9) 2_676
O5 Sr2 2.701(5) .
O5 Sr3 2.806(5) 1_655
O6 B9 1.340(9) 2_676
O6 Sr2 2.573(5) .
O7 B2 1.448(9) 1_455
O7 Sr3 2.781(5) 2_576
O7 Sr3 2.835(5) .
O8 B6 1.400(9) 1_655
O8 Sr3 2.579(5) .
O9 B1 1.477(9) 2_576
O9 Sr3 2.549(5) .
O10 Sr3 2.752(5) .
O10 Sr2 2.837(5) 1_455
O11 Sr3 2.595(5) .
O12 B5 1.499(9) 1_655
O12 Sr2 2.800(5) .
O12 Sr2 2.802(5) 2_666
O13 B4 1.489(9) 2_566
O13 Sr2 2.523(5) .
O14 B2 1.507(9) 1_455
O14 Sr3 2.706(5) .
O14 Sr2 2.839(5) .
O15 B8 1.382(9) 1_655
O15 B3 1.397(10) 2_666
O15 Sr2 2.536(5) .
O16 B4 1.485(9) 1_554
O16 Sr1 2.585(5) .
O17 Sr3 2.783(5) 1_455
O17 Sr2 2.798(5) 1_455
O18 B2 1.420(10) 2_665
O20 O29 1.37(2) .
O20 O30 1.60(2) .
O20 V5 1.621(11) .
O20 Sr3 2.431(11) 1_554
O21 O30 1.42(2) 2_675
O21 O24 1.632(19) .
O21 V5 1.872(11) 2_675
O21 V5 1.877(10) .
O21 Sr1 2.557(11) 2_675
O22 O28 1.372(17) .
O22 O26 1.726(17) 2_665
O22 V4 1.813(10) .
O22 V4 1.912(10) 2_665
O22 Sr1 2.590(11) .
O23 O27 1.417(19) .
O23 O28 1.65(2) .
O23 V4 1.669(12) .
O23 Sr2 2.456(11) .
O24 V5 1.541(13) .
O24 O29 1.56(2) .
O24 Sr1 2.447(13) 2_675
O26 O27 1.52(2) .
O26 V4 1.556(13) .
O26 O22 1.726(17) 2_665
O26 Sr1 2.517(14) 2_665
O27 V4 1.619(14) .
O27 Sr2 2.692(14) .
O28 V4 1.560(16) .
O28 Sr1 2.530(17) .
O29 V5 1.57(2) .
O29 Sr3 2.77(2) 1_554
O30 O21 1.42(2) 2_675
O30 V5 1.59(2) .
O30 Sr1 2.52(2) .
Sr1 O24 2.447(14) 2_675
Sr1 O26 2.517(14) 2_665
Sr1 O21 2.557(11) 2_675
Sr1 O1 2.559(6) 2_575
Sr1 O4 2.576(6) 2_565
Sr1 B7 3.012(9) 2_565
Sr2 O17 2.798(5) 1_655
Sr2 O12 2.802(5) 2_666
Sr2 O10 2.837(5) 1_655
Sr2 B5 2.978(8) 1_655
Sr3 O20 2.431(11) 1_556
Sr3 O29 2.77(2) 1_556
Sr3 O7 2.781(5) 2_576
Sr3 O17 2.783(5) 1_655
Sr3 O5 2.806(5) 1_455
Sr3 B2 2.967(8) 1_455
V4 O22 1.912(10) 2_665
V4 Sr1 3.8679(19) 2_665
V5 O21 1.872(11) 2_675
V5 Sr1 3.815(2) 2_675
V5 Sr3 3.9166(19) 1_554
